data_7150009
loop_
_publ_author_name
'Pittelkow, Michael'
'Boas, Ulrik'
'Jessing, Mikkel'
'Jensen, Knud J.'
'Christensen, J\/orn B'

_publ_section_title
;
 Role of the peri-effect in synthesis and reactivity of highly
 substituted naphthaldehydes: a novel backbone amide linker for
 solid-phase synthesis.
;
_journal_issue 3
_journal_name_full 'Organic &amp; biomolecular chemistry'
_journal_page_first 508
_journal_page_last 514
_journal_paper_doi 10.1039/b412971g
_journal_volume 3
_journal_year 2005
_chemical_compound_source 'Local laboratory'
_chemical_formula_moiety 'C13 H12 O4 '
_chemical_formula_sum 'C13 H12 O4'
_chemical_formula_weight 232.235
_chemical_name_systematic
;
?
;
_space_group_IT_number 14
_symmetry_cell_setting monoclinic
_symmetry_space_group_name_Hall '-P 2ybc'
_symmetry_space_group_name_H-M 'P 1 21/c 1'
_atom_sites_solution_primary direct
_atom_sites_solution_secondary difmap
_cell_angle_alpha 90.00
_cell_angle_beta 103.443(11)
_cell_angle_gamma 90.00
_cell_formula_units_Z 4
_cell_length_a 18.985(3)
_cell_length_b 3.9181(6)
_cell_length_c 14.504(2)
_cell_measurement_temperature 122
_cell_measurement_theta_max 30.00
_cell_measurement_theta_min 1.10
_cell_volume 1049.3(3)
_computing_cell_refinement 'COLLECT (Nonius. 1999)'
_computing_data_collection KappaCCD
_computing_data_reduction 'EvalCCD (Duisenberg, 2003)'
_computing_structure_refinement 'SHELXL-97 (Sheldrick, 1997)'
_computing_structure_solution 'SIR97 (ALTOMARE, 1999)'
_diffrn_measured_fraction_theta_full 1.000
_diffrn_measured_fraction_theta_max 1.000
_diffrn_measurement_device KappaCCD
_diffrn_measurement_method CCD
_diffrn_radiation_source 'fine-focus sealed tube'
_diffrn_radiation_type ' MoK\a'
_diffrn_radiation_wavelength_id all
_diffrn_reflns_limit_h_max 26
_diffrn_reflns_limit_h_min -26
_diffrn_reflns_limit_k_max 5
_diffrn_reflns_limit_k_min -5
_diffrn_reflns_limit_l_max 20
_diffrn_reflns_limit_l_min -20
_diffrn_reflns_number 38108
_diffrn_reflns_theta_full 30.00
_diffrn_reflns_theta_max 30.00
_diffrn_reflns_theta_min 1.10
_exptl_absorpt_coefficient_mu 0.109
_exptl_absorpt_correction_type none
_exptl_crystal_colour Yellow
_exptl_crystal_density_diffrn 1.470
_exptl_crystal_density_method 'not measured'
_exptl_crystal_description Needles
_exptl_crystal_F_000 488
_exptl_crystal_size_max 0.61
_exptl_crystal_size_mid 0.12
_exptl_crystal_size_min 0.06
_refine_diff_density_max 0.432
_refine_diff_density_min -0.306
_refine_diff_density_rms 0.066
_refine_ls_extinction_method none
_refine_ls_goodness_of_fit_ref 1.176
_refine_ls_hydrogen_treatment constr
_refine_ls_matrix_type full
_refine_ls_number_parameters 154
_refine_ls_number_reflns 3077
_refine_ls_number_restraints 0
_refine_ls_restrained_S_all 1.176
_refine_ls_R_factor_all 0.0875
_refine_ls_R_factor_gt 0.0529
_refine_ls_shift/su_max 0.000
_refine_ls_shift/su_mean 0.000
_refine_ls_structure_factor_coef Fsqd
_refine_ls_weighting_details 'calc w=1/[\s^2^(Fo^2^)+ (0.1000P)^2^+0.0000P] where P=(Fo^2^+2Fc^2^)/3'
_refine_ls_weighting_scheme calc
_refine_ls_wR_factor_gt 0.1476
_refine_ls_wR_factor_ref 0.1729
_reflns_number_gt 2159
_reflns_number_total 3077
_reflns_threshold_expression >2sigma(I)
_cod_data_source_file b412971g-esi.txt
_cod_data_source_block compound_2
_cod_depositor_comments
;
The following automatic conversions were performed:
'_symmetry_cell_setting' value 'Monoclinic' changed to 'monoclinic'
according to '/home/saulius/struct/CIF-dictionaries/cif_core.dic'
dictionary named 'cif_core.dic' version 2.4.1 from 2010-06-29.

Automatic conversion script
Id: cif_fix_enum 1527 2010-12-29 10:47:43Z saulius 
;
_cod_original_sg_symbol_H-M 'P 21/c        '
_cod_original_formula_sum 'C13 H12 O4 '
_cod_database_code 7150009

loop_
_symmetry_equiv_pos_as_xyz
+X,+Y,+Z
-X,-Y,-Z
'-X,+Y+ 1/2,-Z+ 1/2'
'+X,-Y+ 1/2,+Z+ 1/2'

loop_
_atom_site_label
_atom_site_type_symbol
_atom_site_fract_x
_atom_site_fract_y
_atom_site_fract_z
_atom_site_U_iso_or_equiv
_atom_site_adp_type
_atom_site_occupancy
_atom_site_symmetry_multiplicity
_atom_site_calc_flag
_atom_site_refinement_flags
_atom_site_disorder_assembly
_atom_site_disorder_group
O1 O 0.23490(5) -0.2771(3) 0.49990(7) 0.0210(3) Uani 1 1 d . . .
O2 O 0.06153(5) 0.1543(3) 0.09177(7) 0.0192(3) Uani 1 1 d . . .
O3 O 0.36472(6) -0.2504(3) 0.60069(8) 0.0282(3) Uani 1 1 d . . .
O4 O 0.42443(5) 0.2755(3) 0.39717(7) 0.0215(3) Uani 1 1 d . . .
C5 C 0.11303(7) 0.1012(4) 0.17281(10) 0.0151(3) Uani 1 1 d . . .
C6 C 0.23311(7) 0.1353(4) 0.27448(10) 0.0144(3) Uani 1 1 d . . .
C7 C 0.13518(8) -0.1443(4) 0.32870(10) 0.0165(3) Uani 1 1 d . . .
C8 C 0.18405(7) 0.2036(4) 0.18701(10) 0.0154(3) Uani 1 1 d . . .
C9 C 0.35347(7) 0.1785(4) 0.37446(10) 0.0171(3) Uani 1 1 d . . .
C10 C 0.08821(7) -0.0742(4) 0.24398(10) 0.0169(3) Uani 1 1 d . . .
C11 C 0.33093(7) -0.0029(4) 0.44832(10) 0.0169(3) Uani 1 1 d . . .
C12 C 0.30659(8) 0.2439(4) 0.28986(10) 0.0165(3) Uani 1 1 d . . .
C13 C 0.08405(8) 0.3187(4) 0.01540(10) 0.0195(3) Uani 1 1 d . . .
C14 C 0.25863(7) -0.1081(4) 0.43266(10) 0.0158(3) Uani 1 1 d . . .
C15 C 0.38125(8) -0.0909(5) 0.53500(11) 0.0232(4) Uani 1 1 d . . .
C16 C 0.45085(8) 0.4420(4) 0.32463(11) 0.0239(4) Uani 1 1 d . . .
C17 C 0.20834(7) -0.0394(4) 0.34611(10) 0.0148(3) Uani 1 1 d . . .
H1 H 0.2730 -0.3107 0.5502 0.025 Uiso 1 1 d R . .
H7 H 0.1193 -0.2754 0.3776 0.020 Uiso 1 1 d R . .
H8 H 0.2028 0.3172 0.1386 0.019 Uiso 1 1 d R . .
H10 H 0.0385 -0.1403 0.2318 0.020 Uiso 1 1 d R . .
H12 H 0.3224 0.3719 0.2424 0.020 Uiso 1 1 d R . .
H13A H 0.1189 0.2072 0.0023 0.023 Uiso 1 1 d R . .
H13B H 0.1019 0.5445 0.0300 0.023 Uiso 1 1 d R . .
H13C H 0.0440 0.3203 -0.0382 0.023 Uiso 1 1 d R . .
H15 H 0.4314 -0.0033 0.5425 0.028 Uiso 1 1 d R . .
H16A H 0.4445 0.3003 0.2696 0.029 Uiso 1 1 d R . .
H16B H 0.4330 0.6366 0.3085 0.029 Uiso 1 1 d R . .
H16C H 0.5018 0.4781 0.3501 0.029 Uiso 1 1 d R . .

loop_
_atom_site_aniso_label
_atom_site_aniso_U_11
_atom_site_aniso_U_22
_atom_site_aniso_U_33
_atom_site_aniso_U_23
_atom_site_aniso_U_13
_atom_site_aniso_U_12
O1 0.0190(5) 0.0286(6) 0.0155(5) 0.0046(5) 0.0043(4) -0.0001(5)
O2 0.0148(5) 0.0257(6) 0.0154(5) 0.0014(4) 0.0001(4) -0.0016(4)
O3 0.0246(6) 0.0400(7) 0.0181(6) 0.0066(5) 0.0011(4) -0.0015(5)
O4 0.0126(5) 0.0282(6) 0.0223(6) 0.0033(5) 0.0010(4) -0.0037(4)
C5 0.0145(6) 0.0147(7) 0.0152(6) -0.0024(6) 0.0018(5) 0.0018(5)
C6 0.0131(6) 0.0149(7) 0.0148(7) -0.0020(6) 0.0024(5) 0.0009(5)
C7 0.0168(7) 0.0166(7) 0.0174(7) -0.0007(6) 0.0066(5) -0.0007(5)
C8 0.0145(6) 0.0173(7) 0.0147(6) -0.0005(6) 0.0037(5) -0.0003(5)
C9 0.0127(6) 0.0191(7) 0.0190(7) -0.0026(6) 0.0027(5) -0.0001(5)
C10 0.0129(6) 0.0185(7) 0.0193(7) -0.0027(6) 0.0036(5) -0.0011(6)
C11 0.0151(6) 0.0190(7) 0.0155(7) -0.0019(6) 0.0015(5) 0.0007(6)
C12 0.0153(7) 0.0182(7) 0.0162(7) 0.0004(6) 0.0042(5) -0.0015(5)
C13 0.0185(7) 0.0238(8) 0.0156(7) 0.0004(6) 0.0027(5) -0.0006(6)
C14 0.0158(7) 0.0168(7) 0.0157(7) -0.0001(6) 0.0054(5) 0.0005(5)
C15 0.0191(7) 0.0293(9) 0.0193(7) 0.0002(7) 0.0009(6) -0.0005(6)
C16 0.0152(7) 0.0268(9) 0.0293(8) 0.0067(7) 0.0043(6) -0.0013(6)
C17 0.0146(6) 0.0145(7) 0.0152(6) -0.0021(5) 0.0035(5) 0.0010(5)

loop_
_atom_type_symbol
_atom_type_description
_atom_type_scat_dispersion_real
_atom_type_scat_dispersion_imag
_atom_type_scat_source
C C 0.0033 0.0016 'International Tables Vol C Tables 4.2.6.8 and 6.1.1.4'
H H 0.0000 0.0000 'International Tables Vol C Tables 4.2.6.8 and 6.1.1.4'
O O 0.0106 0.0060 'International Tables Vol C Tables 4.2.6.8 and 6.1.1.4'

loop_
_diffrn_radiation_wavelength
0.71073

loop_
_geom_angle_atom_site_label_1
_geom_angle_atom_site_label_2
_geom_angle_atom_site_label_3
_geom_angle
_geom_angle_site_symmetry_1
_geom_angle_site_symmetry_3
_geom_angle_publ_flag
C5 O2 C13 117.04(11) . . ?
C9 O4 C16 116.53(11) . . ?
O2 C5 C8 124.60(13) . . ?
O2 C5 C10 114.36(12) . . ?
C8 C5 C10 121.04(13) . . ?
C17 C6 C8 119.28(12) . . ?
C17 C6 C12 120.70(12) . . ?
C8 C6 C12 120.02(13) . . ?
C10 C7 C17 120.68(13) . . ?
C5 C8 C6 119.82(13) . . ?
C12 C9 O4 124.52(14) . . ?
C12 C9 C11 121.41(13) . . ?
O4 C9 C11 114.07(12) . . ?
C7 C10 C5 119.79(13) . . ?
C14 C11 C9 118.49(12) . . ?
C14 C11 C15 120.01(13) . . ?
C9 C11 C15 121.44(13) . . ?
C9 C12 C6 119.70(14) . . ?
O1 C14 C11 120.66(12) . . ?
O1 C14 C17 117.90(12) . . ?
C11 C14 C17 121.45(13) . . ?
O3 C15 C11 124.01(14) . . ?
C6 C17 C7 119.39(12) . . ?
C6 C17 C14 118.24(12) . . ?
C7 C17 C14 122.36(13) . . ?
C14 O1 H1 108.4 . . ?
C10 C7 H7 120.7 . . ?
C17 C7 H7 118.6 . . ?
C5 C8 H8 122.6 . . ?
C6 C8 H8 117.6 . . ?
C7 C10 H10 121.5 . . ?
C5 C10 H10 118.8 . . ?
C9 C12 H12 120.0 . . ?
C6 C12 H12 120.2 . . ?
O2 C13 H13A 109.3 . . ?
O2 C13 H13B 113.7 . . ?
H13A C13 H13B 105.7 . . ?
O2 C13 H13C 108.1 . . ?
H13A C13 H13C 109.6 . . ?
H13B C13 H13C 110.5 . . ?
O3 C15 H15 119.9 . . ?
C11 C15 H15 116.0 . . ?
O4 C16 H16A 110.7 . . ?
O4 C16 H16B 115.5 . . ?
H16A C16 H16B 109.1 . . ?
O4 C16 H16C 106.2 . . ?
H16A C16 H16C 109.0 . . ?
H16B C16 H16C 106.0 . . ?

loop_
_geom_bond_atom_site_label_1
_geom_bond_atom_site_label_2
_geom_bond_distance
_geom_bond_site_symmetry_2
_geom_bond_publ_flag
O1 C14 1.3405(17) . ?
O2 C5 1.3588(16) . ?
O2 C13 1.4299(17) . ?
O3 C15 1.2394(19) . ?
O4 C9 1.3645(16) . ?
O4 C16 1.4244(18) . ?
C5 C8 1.3758(19) . ?
C5 C10 1.409(2) . ?
C6 C17 1.413(2) . ?
C6 C8 1.4139(19) . ?
C6 C12 1.4255(19) . ?
C7 C10 1.368(2) . ?
C7 C17 1.4137(19) . ?
C9 C12 1.362(2) . ?
C9 C11 1.431(2) . ?
C11 C14 1.4003(19) . ?
C11 C15 1.4329(19) . ?
C14 C17 1.4151(19) . ?
O1 H1 0.9093 . ?
C7 H7 0.9775 . ?
C8 H8 0.9659 . ?
C10 H10 0.9538 . ?
C12 H12 0.9551 . ?
C13 H13A 0.8508 . ?
C13 H13B 0.9538 . ?
C13 H13C 0.9525 . ?
C15 H15 0.9943 . ?
C16 H16A 0.9572 . ?
C16 H16B 0.8455 . ?
C16 H16C 0.9617 . ?

loop_
_cod_related_entry_id
_cod_related_entry_database
_cod_related_entry_code
1 ChemSpider 9656489
